data_7203835
loop_
_publ_author_name
'Oyston, Stephen'
'Wang, Changsheng'
'Perepichka, Igor F.'
'Batsanov, Andrei S.'
'Bryce, Martin R.'
'Ahn, Jin H.'
'Petty, Michael C.'

_publ_section_title
;
 Enhanced electron injection and efficiency in blended-layer organic
 light emitting diodes with aluminium cathodes: new
 2,5-diaryl-1,3,4-oxadiazole--fluorene hybrids incorporating pyridine
 units
;
_journal_issue 48
_journal_name_full 'Journal of Materials Chemistry'
_journal_page_first 5164
_journal_paper_doi 10.1039/b510003h
_journal_volume 15
_journal_year 2005
_chemical_formula_moiety 'C57 H62 N4 O2 S2'
_chemical_formula_sum 'C57 H62 N4 O2 S2'
_chemical_formula_weight 899.23
_chemical_melting_point 526.0(2)
_chemical_name_systematic
; 2,7-Bis{5-[5-(4-tert-butylphenyl)-1,3,4-oxadiazol-2-yl]
-thien-2-yl}-9,9-dihexylfluorene
;
_space_group_IT_number 2
_symmetry_cell_setting triclinic
_symmetry_space_group_name_Hall '-P 1'
_symmetry_space_group_name_H-M 'P -1'
_atom_sites_solution_hydrogens geom
_atom_sites_solution_primary direct
_atom_sites_solution_secondary difmap
_audit_creation_method SHELXL-97
_cell_angle_alpha 82.61(1)
_cell_angle_beta 87.70(1)
_cell_angle_gamma 72.94(1)
_cell_formula_units_Z 4
_cell_length_a 16.095(2)
_cell_length_b 16.647(2)
_cell_length_c 19.390(2)
_cell_measurement_reflns_used 3205
_cell_measurement_temperature 120(2)
_cell_measurement_theta_max 21.42
_cell_measurement_theta_min 2.65
_cell_volume 4925.4(10)
_computing_cell_refinement 'SAINT version 6.28A (Bruker, 2002)'
_computing_data_collection 'SMART version 5.625 (Bruker, 2001)'
_computing_data_reduction 'SAINT version 6.28A (Bruker, 2002)'
_computing_molecular_graphics 'SHELXTL version 6.12 (Bruker, 2001)'
_computing_publication_material 'SHELXTL version 6.12 (Bruker, 2001)'
_computing_structure_refinement 'SHELXTL version 6.12 (Bruker, 2001)'
_computing_structure_solution 'SHELXTL version 6.12 (Bruker, 2001)'
_diffrn_ambient_temperature 120(2)
_diffrn_detector_area_resol_mean 8
_diffrn_measured_fraction_theta_full 0.998
_diffrn_measured_fraction_theta_max 0.998
_diffrn_measurement_device_type 'ProteumM APEX CCD area detector'
_diffrn_measurement_method '\w scans'
_diffrn_radiation_monochromator graphite
_diffrn_radiation_source '60W microfocus Bede Microsource with glass polycapillary optics'
_diffrn_radiation_type MoK\a
_diffrn_radiation_wavelength 0.71073
_diffrn_reflns_av_R_equivalents 0.0934
_diffrn_reflns_av_sigmaI/netI 0.1935
_diffrn_reflns_limit_h_max 19
_diffrn_reflns_limit_h_min -19
_diffrn_reflns_limit_k_max 19
_diffrn_reflns_limit_k_min -19
_diffrn_reflns_limit_l_max 22
_diffrn_reflns_limit_l_min -23
_diffrn_reflns_number 47733
_diffrn_reflns_theta_full 25.00
_diffrn_reflns_theta_max 25.00
_diffrn_reflns_theta_min 2.42
_diffrn_standards_number 0
_exptl_absorpt_coefficient_mu 0.154
_exptl_absorpt_correction_type none
_exptl_crystal_colour yellow
_exptl_crystal_density_diffrn 1.213
_exptl_crystal_density_method 'not measured'
_exptl_crystal_description needle
_exptl_crystal_F_000 1920
_exptl_crystal_size_max 0.19
_exptl_crystal_size_mid 0.06
_exptl_crystal_size_min 0.06
_refine_diff_density_max 0.288
_refine_diff_density_min -0.307
_refine_diff_density_rms 0.041
_refine_ls_extinction_method none
_refine_ls_goodness_of_fit_ref 0.719
_refine_ls_hydrogen_treatment constr
_refine_ls_matrix_type full
_refine_ls_number_parameters 1169
_refine_ls_number_reflns 17322
_refine_ls_number_restraints 60
_refine_ls_restrained_S_all 0.755
_refine_ls_R_factor_all 0.1468
_refine_ls_R_factor_gt 0.0483
_refine_ls_shift/su_max 0.001
_refine_ls_shift/su_mean 0.000
_refine_ls_structure_factor_coef Fsqd
_refine_ls_weighting_details 'calc w=1/[\s^2^(Fo^2^)+(0.0283P)^2^] where P=(Fo^2^+2Fc^2^)/3'
_refine_ls_weighting_scheme calc
_refine_ls_wR_factor_gt 0.0814
_refine_ls_wR_factor_ref 0.0993
_reflns_number_gt 6940
_reflns_number_total 17322
_reflns_threshold_expression I>2\s(I)
_cod_data_source_file b510003h.txt
_cod_data_source_block (11)
_cod_depositor_comments
;
The following automatic conversions were performed:
'_symmetry_cell_setting' value 'Triclinic' changed to 'triclinic'
according to '/home/saulius/struct/CIF-dictionaries/cif_core.dic'
dictionary named 'cif_core.dic' version 2.4.1 from 2010-06-29.

Automatic conversion script
Id: cif_fix_enum 1527 2010-12-29 10:47:43Z saulius 
;
_cod_original_cell_volume 4925(1)
_cod_original_sg_symbol_H-M P-1
_cod_database_code 7203835

loop_
_symmetry_equiv_pos_as_xyz
'x, y, z'
'-x, -y, -z'

loop_
_atom_site_label
_atom_site_type_symbol
_atom_site_fract_x
_atom_site_fract_y
_atom_site_fract_z
_atom_site_U_iso_or_equiv
_atom_site_adp_type
_atom_site_occupancy
_atom_site_symmetry_multiplicity
_atom_site_calc_flag
_atom_site_refinement_flags
_atom_site_disorder_assembly
_atom_site_disorder_group
S1 S 0.54469(6) 0.83101(5) 0.18247(5) 0.0352(2) Uani 1 1 d . . .
S2 S -0.03389(6) 1.11149(5) -0.23718(4) 0.0344(2) Uani 1 1 d . . .
O1 O 0.60979(14) 0.74225(13) 0.37942(11) 0.0346(6) Uani 1 1 d . . .
O2 O -0.17254(14) 1.27060(12) -0.39232(10) 0.0313(6) Uani 1 1 d . . .
N1 N 0.68900(19) 0.78138(18) 0.29384(14) 0.0446(8) Uani 1 1 d . . .
N2 N 0.74345(18) 0.74318(18) 0.35144(15) 0.0462(8) Uani 1 1 d . . .
N3 N -0.20571(19) 1.16338(17) -0.32932(14) 0.0383(8) Uani 1 1 d . . .
N4 N -0.26954(18) 1.19954(18) -0.38143(15) 0.0400(8) Uani 1 1 d . . .
C1 C 0.3062(2) 0.90270(18) 0.09190(17) 0.0302(9) Uani 1 1 d . . .
H1 H 0.2705 0.8884 0.1295 0.036 Uiso 1 1 d R . .
C2 C 0.3953(2) 0.88798(19) 0.10139(17) 0.0294(8) Uani 1 1 d . . .
C3 C 0.4461(2) 0.9061(2) 0.04534(17) 0.0323(9) Uani 1 1 d . . .
H3 H 0.5077 0.8930 0.0515 0.039 Uiso 1 1 d R . .
C4 C 0.4094(2) 0.94368(19) -0.01888(17) 0.0320(9) Uani 1 1 d . . .
H4 H 0.4449 0.9562 -0.0573 0.038 Uiso 1 1 d R . .
C5 C 0.2797(2) 1.0474(2) -0.14884(17) 0.0350(9) Uani 1 1 d . . .
H5 H 0.3382 1.0456 -0.1620 0.042 Uiso 1 1 d R . .
C6 C 0.2117(2) 1.0909(2) -0.19242(17) 0.0348(9) Uani 1 1 d . . .
H6 H 0.2226 1.1209 -0.2358 0.042 Uiso 1 1 d R . .
C7 C 0.1258(2) 1.09281(19) -0.17510(16) 0.0298(9) Uani 1 1 d . . .
C8 C 0.1097(2) 1.04871(18) -0.11161(16) 0.0286(8) Uani 1 1 d . . .
H8 H 0.0516 1.0481 -0.0992 0.034 Uiso 1 1 d R . .
C9 C 0.1754(2) 0.95893(19) 0.00543(16) 0.0283(8) Uani 1 1 d . B .
C10 C 0.2694(2) 0.93837(19) 0.02769(17) 0.0283(8) Uani 1 1 d . . .
C11 C 0.3202(2) 0.96172(19) -0.02699(17) 0.0288(8) Uani 1 1 d . . .
C12 C 0.2629(2) 1.00569(19) -0.08509(16) 0.0264(8) Uani 1 1 d . . .
C13 C 0.1774(2) 1.00643(19) -0.06683(16) 0.0273(8) Uani 1 1 d . . .
C14 C 0.4339(2) 0.85470(19) 0.17107(18) 0.0304(9) Uani 1 1 d . . .
C15 C 0.3938(2) 0.8414(2) 0.23265(18) 0.0379(9) Uani 1 1 d . . .
H15 H 0.3323 0.8504 0.2365 0.045 Uiso 1 1 d R . .
C16 C 0.4514(2) 0.8124(2) 0.28912(18) 0.0367(9) Uani 1 1 d . . .
H16 H 0.4331 0.8000 0.3360 0.044 Uiso 1 1 d R . .
C17 C 0.5359(2) 0.80470(19) 0.27073(16) 0.0307(9) Uani 1 1 d . . .
C18 C 0.6122(2) 0.7786(2) 0.31233(18) 0.0330(9) Uani 1 1 d . . .
C19 C 0.6949(2) 0.7211(2) 0.39937(18) 0.0330(9) Uani 1 1 d . . .
C20 C 0.7196(2) 0.6764(2) 0.46868(18) 0.0327(9) Uani 1 1 d . . .
C21 C 0.8058(2) 0.6288(2) 0.48026(18) 0.0419(10) Uani 1 1 d . . .
H21 H 0.8472 0.6256 0.4430 0.050 Uiso 1 1 d R . .
C22 C 0.8316(2) 0.5868(2) 0.54585(19) 0.0429(10) Uani 1 1 d . . .
H22 H 0.8904 0.5521 0.5534 0.051 Uiso 1 1 d R . .
C23 C 0.7739(2) 0.5919(2) 0.60108(18) 0.0333(9) Uani 1 1 d . . .
C24 C 0.6881(2) 0.6407(2) 0.58849(18) 0.0397(10) Uani 1 1 d . . .
H24 H 0.6471 0.6445 0.6261 0.048 Uiso 1 1 d R . .
C25 C 0.6610(2) 0.6818(2) 0.52271(18) 0.0366(9) Uani 1 1 d . . .
H25 H 0.6015 0.7144 0.5148 0.044 Uiso 1 1 d R . .
C26 C 0.8033(2) 0.5422(2) 0.67244(18) 0.0414(10) Uani 1 1 d . . .
C27 C 0.8976(2) 0.5373(3) 0.68672(19) 0.0740(14) Uani 1 1 d . . .
H271 H 0.9353 0.5126 0.6493 0.111 Uiso 1 1 d R . .
H272 H 0.9157 0.5017 0.7309 0.111 Uiso 1 1 d R . .
H273 H 0.9019 0.5942 0.6897 0.111 Uiso 1 1 d R . .
C28 C 0.7467(3) 0.5800(2) 0.73072(17) 0.0621(13) Uani 1 1 d . . .
H281 H 0.7680 0.5463 0.7751 0.093 Uiso 1 1 d R . .
H282 H 0.6870 0.5800 0.7233 0.093 Uiso 1 1 d R . .
H283 H 0.7483 0.6382 0.7317 0.093 Uiso 1 1 d R . .
C29 C 0.7984(3) 0.4524(2) 0.67146(19) 0.0716(14) Uani 1 1 d . . .
H291 H 0.8352 0.4259 0.6343 0.107 Uiso 1 1 d R . .
H292 H 0.7379 0.4550 0.6633 0.107 Uiso 1 1 d R . .
H293 H 0.8176 0.4188 0.7163 0.107 Uiso 1 1 d R . .
C30 C 0.0558(2) 1.1432(2) -0.22271(15) 0.0289(8) Uani 1 1 d . . .
C31 C 0.0532(2) 1.2171(2) -0.26300(16) 0.0399(10) Uani 1 1 d . . .
H31 H 0.0971 1.2454 -0.2620 0.048 Uiso 1 1 d R . .
C32 C -0.0198(2) 1.2477(2) -0.30623(16) 0.0381(9) Uani 1 1 d . . .
H32 H -0.0317 1.2991 -0.3377 0.046 Uiso 1 1 d R . .
C33 C -0.0733(2) 1.1978(2) -0.29914(15) 0.0294(8) Uani 1 1 d . . .
C34 C -0.1506(2) 1.2072(2) -0.33767(16) 0.0304(9) Uani 1 1 d . . .
C35 C -0.2482(2) 1.2616(2) -0.41625(17) 0.0310(9) Uani 1 1 d . . .
C36 C -0.2932(2) 1.3199(2) -0.47512(17) 0.0321(9) Uani 1 1 d . A .
C37 C -0.2760(2) 1.3953(2) -0.49684(16) 0.0358(9) Uani 1 1 d . . .
H37 H -0.2304 1.4092 -0.4750 0.043 Uiso 1 1 d R . .
C38 C -0.3241(2) 1.4519(2) -0.54945(17) 0.0380(9) Uani 1 1 d . A .
H38 H -0.3113 1.5042 -0.5643 0.046 Uiso 1 1 d R . .
C39 C -0.3910(2) 1.4340(2) -0.58184(18) 0.0432(10) Uani 1 1 d . . .
C40 C -0.4055(2) 1.3566(2) -0.5609(2) 0.0564(12) Uani 1 1 d . A .
H40 H -0.4490 1.3418 -0.5847 0.068 Uiso 1 1 d R . .
C41 C -0.3580(2) 1.3006(2) -0.50858(19) 0.0499(11) Uani 1 1 d . . .
H41 H -0.3698 1.2477 -0.4946 0.060 Uiso 1 1 d R A .
C42A C -0.4498(5) 1.5093(5) -0.6286(4) 0.026(2) Uiso 0.50 1 d P A 1
C43A C -0.4956(4) 1.5839(4) -0.5919(3) 0.0372(18) Uiso 0.50 1 d P A 1
H431 H -0.5315 1.6281 -0.6256 0.056 Uiso 0.50 1 d PR A 1
H432 H -0.4527 1.6056 -0.5719 0.056 Uiso 0.50 1 d PR A 1
H433 H -0.5325 1.5674 -0.5547 0.056 Uiso 0.50 1 d PR A 1
C44A C -0.5202(5) 1.4786(4) -0.6612(4) 0.040(2) Uiso 0.50 1 d P A 1
H441 H -0.4928 1.4294 -0.6855 0.060 Uiso 0.50 1 d PR A 1
H442 H -0.5545 1.5248 -0.6942 0.060 Uiso 0.50 1 d PR A 1
H443 H -0.5584 1.4633 -0.6244 0.060 Uiso 0.50 1 d PR A 1
C45A C -0.3956(4) 1.5366(5) -0.6902(3) 0.036(2) Uiso 0.50 1 d P A 1
H451 H -0.3654 1.4880 -0.7144 0.053 Uiso 0.50 1 d PR A 1
H452 H -0.3529 1.5602 -0.6723 0.053 Uiso 0.50 1 d PR A 1
H453 H -0.4346 1.5799 -0.7227 0.053 Uiso 0.50 1 d PR A 1
C42B C -0.4456(6) 1.4875(5) -0.6487(4) 0.038(3) Uiso 0.50 1 d P A 2
C43B C -0.4375(5) 1.4433(5) -0.7118(4) 0.072(3) Uiso 0.50 1 d P A 2
H434 H -0.4555 1.3918 -0.7010 0.108 Uiso 0.50 1 d PR A 2
H435 H -0.3770 1.4285 -0.7276 0.108 Uiso 0.50 1 d PR A 2
H436 H -0.4747 1.4811 -0.7486 0.108 Uiso 0.50 1 d PR A 2
C44B C -0.4197(5) 1.5677(5) -0.6639(4) 0.060(3) Uiso 0.50 1 d P A 2
H444 H -0.4253 1.5949 -0.6214 0.090 Uiso 0.50 1 d PR A 2
H445 H -0.4578 1.6061 -0.6999 0.090 Uiso 0.50 1 d PR A 2
H446 H -0.3594 1.5547 -0.6801 0.090 Uiso 0.50 1 d PR A 2
C45B C -0.5402(5) 1.5105(5) -0.6225(4) 0.062(2) Uiso 0.50 1 d P A 2
H454 H -0.5448 1.5395 -0.5810 0.092 Uiso 0.50 1 d PR A 2
H455 H -0.5577 1.4588 -0.6109 0.092 Uiso 0.50 1 d PR A 2
H456 H -0.5783 1.5479 -0.6589 0.092 Uiso 0.50 1 d PR A 2
C46 C 0.1130(2) 1.0149(2) 0.05409(16) 0.0333(9) Uani 1 1 d . . .
H461 H 0.0532 1.0277 0.0362 0.043 Uiso 1 1 d R . .
H462 H 0.1152 0.9817 0.1005 0.043 Uiso 1 1 d R . .
C47 C 0.1293(2) 1.0981(2) 0.06328(16) 0.0348(9) Uani 1 1 d . . .
H471 H 0.1291 1.1311 0.0170 0.045 Uiso 1 1 d R . .
H472 H 0.1877 1.0860 0.0836 0.045 Uiso 1 1 d R . .
C48 C 0.0634(2) 1.1506(2) 0.10936(17) 0.0449(10) Uani 1 1 d . . .
H481 H 0.0049 1.1605 0.0900 0.058 Uiso 1 1 d R . .
H482 H 0.0652 1.1182 0.1561 0.058 Uiso 1 1 d R . .
C49 C 0.0767(2) 1.2352(2) 0.11682(17) 0.0483(11) Uani 1 1 d . . .
H491 H 0.0739 1.2681 0.0703 0.063 Uiso 1 1 d R . .
H492 H 0.1355 1.2254 0.1357 0.063 Uiso 1 1 d R . .
C50 C 0.0105(3) 1.2872(3) 0.1638(2) 0.0681(13) Uani 1 1 d . . .
H501 H -0.0485 1.2958 0.1458 0.089 Uiso 1 1 d R . .
H502 H 0.0144 1.2553 0.2109 0.089 Uiso 1 1 d R . .
C51 C 0.0233(3) 1.3718(3) 0.1689(2) 0.0911(16) Uani 1 1 d . . .
H511 H -0.0209 1.4028 0.1997 0.137 Uiso 1 1 d R . .
H512 H 0.0183 1.4042 0.1226 0.137 Uiso 1 1 d R . .
H513 H 0.0811 1.3637 0.1878 0.137 Uiso 1 1 d R . .
C52 C 0.1475(2) 0.87771(19) 0.00394(17) 0.0374(9) Uani 1 1 d D . .
H521 H 0.0797 0.8983 -0.0029 0.045 Uiso 1 1 d R B .
H522 H 0.1562 0.8348 0.0520 0.045 Uiso 1 1 d R . .
C53A C 0.1859(4) 0.8220(5) -0.0584(4) 0.046(2) Uiso 0.50 1 d PD B 1
H531 H 0.1521 0.7818 -0.0621 0.059 Uiso 0.50 1 d PR B 1
H532 H 0.1771 0.8616 -0.1020 0.059 Uiso 0.50 1 d PR B 1
C54A C 0.2791(5) 0.7740(5) -0.0569(4) 0.068(3) Uiso 0.50 1 d PD B 1
H541 H 0.2897 0.7424 -0.0097 0.089 Uiso 0.50 1 d PR B 1
H542 H 0.3123 0.8158 -0.0607 0.089 Uiso 0.50 1 d PR B 1
C55A C 0.3093(6) 0.7232(6) -0.1215(5) 0.065(3) Uiso 0.50 1 d PD B 1
H551 H 0.3087 0.6653 -0.1024 0.084 Uiso 0.50 1 d PR B 1
H552 H 0.2775 0.7393 -0.1661 0.084 Uiso 0.50 1 d PR B 1
C56A C 0.4084(5) 0.6816(6) -0.1258(5) 0.076(3) Uiso 0.50 1 d PD B 1
H561 H 0.4383 0.7261 -0.1276 0.099 Uiso 0.50 1 d PR B 1
H562 H 0.4278 0.6418 -0.0831 0.099 Uiso 0.50 1 d PR B 1
C57A C 0.4329(5) 0.6382(5) -0.1833(4) 0.067(2) Uiso 0.50 1 d PD B 1
H571 H 0.4962 0.6141 -0.1839 0.100 Uiso 0.50 1 d PR B 1
H572 H 0.4142 0.6772 -0.2258 0.100 Uiso 0.50 1 d PR B 1
H573 H 0.4055 0.5925 -0.1808 0.100 Uiso 0.50 1 d PR B 1
C53B C 0.2050(5) 0.8063(4) -0.0218(3) 0.046(2) Uiso 0.50 1 d PD B 2
H533 H 0.1850 0.7561 -0.0064 0.060 Uiso 0.50 1 d PR B 2
H534 H 0.2637 0.7956 -0.0023 0.060 Uiso 0.50 1 d PR B 2
C54B C 0.2089(5) 0.8164(4) -0.1016(3) 0.040(2) Uiso 0.50 1 d PD B 2
H543 H 0.2344 0.8629 -0.1174 0.052 Uiso 0.50 1 d PR B 2
H544 H 0.1499 0.8317 -0.1216 0.052 Uiso 0.50 1 d PR B 2
C55B C 0.2548(5) 0.7337(5) -0.1306(4) 0.066(3) Uiso 0.50 1 d PD B 2
H553 H 0.2415 0.7362 -0.1803 0.086 Uiso 0.50 1 d PR B 2
H554 H 0.2377 0.6855 -0.1052 0.086 Uiso 0.50 1 d PR B 2
C56B C 0.3404(6) 0.6878(7) -0.1045(6) 0.103(4) Uiso 0.50 1 d PD B 2
H563 H 0.3385 0.6738 -0.0534 0.134 Uiso 0.50 1 d PR B 2
H564 H 0.3625 0.6344 -0.1255 0.134 Uiso 0.50 1 d PR B 2
C57B C 0.3947(7) 0.7390(7) -0.1220(6) 0.120(4) Uiso 0.50 1 d PD B 2
H574 H 0.4538 0.7086 -0.1060 0.179 Uiso 0.50 1 d PR B 2
H575 H 0.3733 0.7909 -0.0997 0.179 Uiso 0.50 1 d PR B 2
H576 H 0.3949 0.7537 -0.1725 0.179 Uiso 0.50 1 d PR B 2
S1' S 0.42322(7) 0.20998(6) 0.22655(5) 0.0529(3) Uani 1 1 d . . .
S2' S 0.13484(6) 0.51618(6) -0.33525(5) 0.0497(3) Uani 1 1 d . . .
O1' O 0.53719(15) 0.05260(14) 0.39144(12) 0.0438(6) Uani 1 1 d . . .
O2' O 0.04383(15) 0.73799(15) -0.45261(12) 0.0447(7) Uani 1 1 d . . .
N1' N 0.4880(2) 0.19286(19) 0.37802(17) 0.0516(9) Uani 1 1 d . . .
N2' N 0.5285(2) 0.1656(2) 0.44368(16) 0.0513(9) Uani 1 1 d . . .
N3' N 0.0407(2) 0.61093(19) -0.47468(16) 0.0482(9) Uani 1 1 d . . .
N4' N -0.00576(19) 0.6727(2) -0.52747(15) 0.0475(9) Uani 1 1 d . . .
C1' C 0.3603(2) 0.2828(2) 0.07466(18) 0.0418(10) Uani 1 1 d . . .
H1' H 0.3787 0.3148 0.1049 0.050 Uiso 1 1 d R . .
C2' C 0.3704(2) 0.1966(2) 0.09471(18) 0.0368(9) Uani 1 1 d . . .
C3' C 0.3424(2) 0.1514(2) 0.04923(19) 0.0401(10) Uani 1 1 d . . .
H3' H 0.3465 0.0935 0.0629 0.048 Uiso 1 1 d R . .
C4' C 0.3078(2) 0.1901(2) -0.01549(19) 0.0398(9) Uani 1 1 d . . .
H4' H 0.2903 0.1580 -0.0461 0.048 Uiso 1 1 d R . .
C5' C 0.2371(2) 0.3144(2) -0.1589(2) 0.0504(11) Uani 1 1 d . . .
H5' H 0.2347 0.2592 -0.1643 0.060 Uiso 1 1 d R . .
C6' C 0.2093(2) 0.3811(2) -0.2124(2) 0.0511(11) Uani 1 1 d . . .
H6' H 0.1875 0.3712 -0.2542 0.061 Uiso 1 1 d R . .
C7' C 0.2138(2) 0.4619(2) -0.2057(2) 0.0437(10) Uani 1 1 d . . .
C8' C 0.2470(2) 0.4766(2) -0.14464(19) 0.0419(10) Uani 1 1 d . . .
H8' H 0.2511 0.5313 -0.1397 0.050 Uiso 1 1 d R . .
C9' C 0.3141(2) 0.4124(2) -0.02213(18) 0.0387(9) Uani 1 1 d . D .
C10' C 0.3263(2) 0.3214(2) 0.01046(19) 0.0366(9) Uani 1 1 d . . .
C11' C 0.3004(2) 0.2747(2) -0.03507(19) 0.0374(9) Uani 1 1 d . . .
C12' C 0.2680(2) 0.3306(2) -0.0986(2) 0.0391(10) Uani 1 1 d . . .
C13' C 0.2747(2) 0.4108(2) -0.09123(18) 0.0373(9) Uani 1 1 d . . .
C14' C 0.4084(2) 0.1533(2) 0.16139(18) 0.0376(9) Uani 1 1 d . . .
C15' C 0.4360(2) 0.0690(2) 0.18398(19) 0.0466(10) Uani 1 1 d . . .
H15' H 0.4332 0.0267 0.1564 0.056 Uiso 1 1 d R . .
C16' C 0.4689(2) 0.0493(2) 0.25195(19) 0.0448(10) Uani 1 1 d . . .
H16' H 0.4904 -0.0068 0.2745 0.054 Uiso 1 1 d R . .
C17' C 0.4670(2) 0.1185(2) 0.28192(19) 0.0397(10) Uani 1 1 d . . .
C18' C 0.4948(2) 0.1251(2) 0.3494(2) 0.0419(10) Uani 1 1 d . . .
C19' C 0.5565(2) 0.0841(2) 0.44913(19) 0.0426(10) Uani 1 1 d . . .
C20' C 0.6101(2) 0.0276(2) 0.50343(19) 0.0435(10) Uani 1 1 d . . .
C21' C 0.6351(3) 0.0619(2) 0.55700(19) 0.0578(12) Uani 1 1 d . . .
H21' H 0.6102 0.1203 0.5610 0.069 Uiso 1 1 d R . .
C22' C 0.6950(3) 0.0123(3) 0.60567(19) 0.0609(13) Uani 1 1 d . . .
H22' H 0.7119 0.0381 0.6415 0.073 Uiso 1 1 d R . .
C23' C 0.7315(3) -0.0746(2) 0.60338(18) 0.0463(10) Uani 1 1 d . C .
C24' C 0.7014(2) -0.1082(2) 0.55062(19) 0.0475(10) Uani 1 1 d . . .
H24' H 0.7218 -0.1675 0.5487 0.057 Uiso 1 1 d R . .
C25' C 0.6421(2) -0.0588(2) 0.50122(19) 0.0442(10) Uani 1 1 d . . .
H25' H 0.6240 -0.0842 0.4657 0.053 Uiso 1 1 d R . .
C26' C 0.8038(3) -0.1259(3) 0.6544(2) 0.0506(11) Uani 1 1 d . . .
C27' C 0.7732(3) -0.1127(3) 0.7277(2) 0.0646(15) Uani 0.85 1 d P C 1
H274 H 0.8198 -0.1457 0.7597 0.097 Uiso 0.85 1 d PR C 1
H275 H 0.7214 -0.1317 0.7379 0.097 Uiso 0.85 1 d PR C 1
H276 H 0.7595 -0.0526 0.7335 0.097 Uiso 0.85 1 d PR C 1
C28' C 0.8325(3) -0.2193(3) 0.6434(3) 0.0698(16) Uani 0.85 1 d P C 1
H284 H 0.8788 -0.2494 0.6767 0.105 Uiso 0.85 1 d PR C 1
H285 H 0.8544 -0.2256 0.5960 0.105 Uiso 0.85 1 d PR C 1
H286 H 0.7835 -0.2430 0.6514 0.105 Uiso 0.85 1 d PR C 1
C29' C 0.8816(3) -0.0909(3) 0.6379(2) 0.0654(15) Uani 0.85 1 d P C 1
H294 H 0.9290 -0.1229 0.6696 0.098 Uiso 0.85 1 d PR C 1
H295 H 0.8652 -0.0309 0.6448 0.098 Uiso 0.85 1 d PR C 1
H296 H 0.9007 -0.0971 0.5898 0.098 Uiso 0.85 1 d PR C 1
C27" C 0.882(2) -0.177(2) 0.6273(16) 0.082(10) Uiso 0.15 1 d P C 2
H277 H 0.9216 -0.2051 0.6660 0.123 Uiso 0.15 1 d PR C 2
H278 H 0.9101 -0.1421 0.5952 0.123 Uiso 0.15 1 d PR C 2
H279 H 0.8690 -0.2193 0.6027 0.123 Uiso 0.15 1 d PR C 2
C28" C 0.829(2) -0.0725(18) 0.7117(15) 0.075(9) Uiso 0.15 1 d P C 2
H287 H 0.7760 -0.0354 0.7306 0.112 Uiso 0.15 1 d PR C 2
H288 H 0.8644 -0.0381 0.6889 0.112 Uiso 0.15 1 d PR C 2
H289 H 0.8617 -0.1122 0.7495 0.112 Uiso 0.15 1 d PR C 2
C29" C 0.7688(17) -0.1934(17) 0.7064(14) 0.062(8) Uiso 0.15 1 d P C 2
H297 H 0.7137 -0.1652 0.7280 0.093 Uiso 0.15 1 d PR C 2
H298 H 0.8121 -0.2210 0.7426 0.093 Uiso 0.15 1 d PR C 2
H299 H 0.7602 -0.2359 0.6791 0.093 Uiso 0.15 1 d PR C 2
C30' C 0.1816(2) 0.5318(2) -0.26178(19) 0.0435(10) Uani 1 1 d . . .
C31' C 0.1811(2) 0.6143(2) -0.2644(2) 0.0541(11) Uani 1 1 d . . .
H31' H 0.2042 0.6354 -0.2287 0.065 Uiso 1 1 d R . .
C32' C 0.1415(2) 0.6647(2) -0.32519(19) 0.0519(11) Uani 1 1 d . . .
H32' H 0.1358 0.7234 -0.3350 0.062 Uiso 1 1 d R . .
C33' C 0.1128(2) 0.6207(2) -0.36841(19) 0.0410(10) Uani 1 1 d . . .
C34' C 0.0674(2) 0.6519(2) -0.4326(2) 0.0418(10) Uani 1 1 d . . .
C35' C -0.0033(2) 0.7448(3) -0.51146(19) 0.0408(10) Uani 1 1 d . . .
C36' C -0.0460(2) 0.8297(2) -0.54711(18) 0.0402(10) Uani 1 1 d . . .
C37' C -0.0128(2) 0.8968(2) -0.54734(17) 0.0420(10) Uani 1 1 d . . .
H37' H 0.0408 0.8890 -0.5249 0.050 Uiso 1 1 d R . .
C38' C -0.0564(2) 0.9757(2) -0.58126(16) 0.0433(10) Uani 1 1 d . . .
H38' H -0.0323 1.0213 -0.5810 0.052 Uiso 1 1 d R . .
C39' C -0.1350(2) 0.9901(2) -0.61516(17) 0.0405(10) Uani 1 1 d . . .
C40' C -0.1676(2) 0.9212(2) -0.61488(18) 0.0463(10) Uani 1 1 d . . .
H40' H -0.2211 0.9285 -0.6373 0.056 Uiso 1 1 d R . .
C41' C -0.1234(2) 0.8416(2) -0.58116(18) 0.0476(10) Uani 1 1 d . . .
H41' H -0.1462 0.7952 -0.5821 0.057 Uiso 1 1 d R . .
C42' C -0.1827(2) 1.0779(2) -0.65085(18) 0.0438(10) Uani 1 1 d . . .
C43' C -0.1241(2) 1.1047(2) -0.70788(18) 0.0552(11) Uani 1 1 d . . .
H437 H -0.1547 1.1610 -0.7308 0.083 Uiso 1 1 d R . .
H438 H -0.1102 1.0643 -0.7422 0.083 Uiso 1 1 d R . .
H439 H -0.0703 1.1065 -0.6871 0.083 Uiso 1 1 d R . .
C44' C -0.2039(3) 1.1394(2) -0.59578(18) 0.0634(12) Uani 1 1 d . . .
H447 H -0.2345 1.1959 -0.6183 0.095 Uiso 1 1 d R . .
H448 H -0.1501 1.1410 -0.5748 0.095 Uiso 1 1 d R . .
H449 H -0.2409 1.1212 -0.5596 0.095 Uiso 1 1 d R . .
C45' C -0.2681(2) 1.0818(2) -0.6845(2) 0.0661(13) Uani 1 1 d . . .
H457 H -0.2954 1.1396 -0.7063 0.099 Uiso 1 1 d R . .
H458 H -0.3073 1.0654 -0.6492 0.099 Uiso 1 1 d R . .
H459 H -0.2562 1.0429 -0.7199 0.099 Uiso 1 1 d R . .
C46' C 0.4014(2) 0.4324(2) -0.03256(17) 0.0389(9) Uani 1 1 d . . .
H463 H 0.3905 0.4912 -0.0553 0.051 Uiso 1 1 d R . .
H464 H 0.4261 0.4296 0.0139 0.051 Uiso 1 1 d R . .
C47' C 0.4681(2) 0.3741(2) -0.07522(17) 0.0366(9) Uani 1 1 d . . .
H473 H 0.4415 0.3723 -0.1199 0.048 Uiso 1 1 d R . .
H474 H 0.4838 0.3162 -0.0500 0.048 Uiso 1 1 d R . .
C48' C 0.5503(2) 0.4008(2) -0.09010(17) 0.0416(10) Uani 1 1 d . . .
H483 H 0.5349 0.4586 -0.1155 0.054 Uiso 1 1 d R . .
H484 H 0.5773 0.4025 -0.0456 0.054 Uiso 1 1 d R . .
C49' C 0.6158(2) 0.3419(2) -0.13223(18) 0.0438(10) Uani 1 1 d . . .
H493 H 0.5898 0.3437 -0.1780 0.057 Uiso 1 1 d R . .
H494 H 0.6271 0.2835 -0.1085 0.057 Uiso 1 1 d R . .
C50' C 0.7013(2) 0.3619(2) -0.14430(19) 0.0511(11) Uani 1 1 d . . .
H503 H 0.6909 0.4191 -0.1702 0.066 Uiso 1 1 d R . .
H504 H 0.7268 0.3622 -0.0988 0.066 Uiso 1 1 d R . .
C51' C 0.7659(2) 0.2981(2) -0.1849(2) 0.0655(12) Uani 1 1 d . . .
H514 H 0.8201 0.3137 -0.1915 0.098 Uiso 1 1 d R . .
H515 H 0.7414 0.2982 -0.2303 0.098 Uiso 1 1 d R . .
H516 H 0.7778 0.2415 -0.1589 0.098 Uiso 1 1 d R . .
C52' C 0.2534(2) 0.4775(2) 0.0207(2) 0.0600(12) Uani 1 1 d . . .
H521' H 0.2875 0.4809 0.0610 0.078 Uiso 1 1 d R D .
H522' H 0.2413 0.5331 -0.0083 0.078 Uiso 1 1 d R . .
C53' C 0.1718(4) 0.4720(4) 0.0446(3) 0.0440(19) Uiso 0.60 1 d P D 1
H535 H 0.1805 0.4208 0.0788 0.057 Uiso 0.60 1 d PR D 1
H536 H 0.1394 0.4642 0.0049 0.057 Uiso 0.60 1 d PR D 1
C54' C 0.1141(4) 0.5491(4) 0.0799(3) 0.0412(18) Uiso 0.60 1 d P D 1
H545 H 0.0617 0.5352 0.0997 0.054 Uiso 0.60 1 d PR D 1
H546 H 0.1466 0.5589 0.1187 0.054 Uiso 0.60 1 d PR D 1
C55' C 0.0866(4) 0.6286(4) 0.0301(3) 0.063(2) Uiso 0.60 1 d P D 1
H555 H 0.0510 0.6193 -0.0069 0.082 Uiso 0.60 1 d PR D 1
H556 H 0.1393 0.6393 0.0077 0.082 Uiso 0.60 1 d PR D 1
C56' C 0.0342(4) 0.7101(5) 0.0629(4) 0.062(2) Uiso 0.60 1 d P D 1
H565 H 0.0674 0.7193 0.1015 0.080 Uiso 0.60 1 d PR D 1
H566 H 0.0238 0.7603 0.0273 0.080 Uiso 0.60 1 d PR D 1
C57' C -0.0514(4) 0.6975(4) 0.0892(3) 0.0513(19) Uiso 0.60 1 d P D 1
H574' H -0.0847 0.7475 0.1105 0.077 Uiso 0.60 1 d PR D 1
H575' H -0.0406 0.6474 0.1240 0.077 Uiso 0.60 1 d PR D 1
H576' H -0.0845 0.6899 0.0505 0.077 Uiso 0.60 1 d PR D 1
C53" C 0.1504(6) 0.4617(6) 0.0176(5) 0.033(2) Uiso 0.40 1 d P D 2
H537 H 0.1393 0.4529 -0.0303 0.043 Uiso 0.40 1 d PR D 2
H538 H 0.1500 0.4097 0.0487 0.043 Uiso 0.40 1 d PR D 2
C54" C 0.0766(5) 0.5377(5) 0.0401(4) 0.035(2) Uiso 0.40 1 d P D 2
H547 H 0.0698 0.5867 0.0039 0.045 Uiso 0.40 1 d PR D 2
H548 H 0.0216 0.5222 0.0423 0.045 Uiso 0.40 1 d PR D 2
C55" C 0.0912(6) 0.5648(6) 0.1101(5) 0.042(3) Uiso 0.40 1 d P D 2
H557 H 0.1425 0.5864 0.1065 0.054 Uiso 0.40 1 d PR D 2
H558 H 0.1040 0.5145 0.1456 0.054 Uiso 0.40 1 d PR D 2
C56" C 0.0153(5) 0.6304(5) 0.1344(4) 0.042(2) Uiso 0.40 1 d P D 2
H567 H -0.0369 0.6107 0.1337 0.055 Uiso 0.40 1 d PR D 2
H568 H 0.0248 0.6372 0.1832 0.055 Uiso 0.40 1 d PR D 2
C57" C -0.0025(8) 0.7129(7) 0.0922(6) 0.070(4) Uiso 0.40 1 d P D 2
H577 H -0.0549 0.7520 0.1094 0.105 Uiso 0.40 1 d PR D 2
H578 H -0.0109 0.7068 0.0436 0.105 Uiso 0.40 1 d PR D 2
H579 H 0.0470 0.7351 0.0955 0.105 Uiso 0.40 1 d PR D 2

loop_
_atom_site_aniso_label
_atom_site_aniso_U_11
_atom_site_aniso_U_22
_atom_site_aniso_U_33
_atom_site_aniso_U_23
_atom_site_aniso_U_13
_atom_site_aniso_U_12
S1 0.0254(5) 0.0341(6) 0.0437(6) 0.0068(5) -0.0079(5) -0.0086(4)
S2 0.0316(6) 0.0293(5) 0.0376(5) 0.0076(4) -0.0015(5) -0.0064(4)
O1 0.0288(15) 0.0321(14) 0.0423(15) 0.0051(12) -0.0088(12) -0.0108(12)
O2 0.0319(15) 0.0269(14) 0.0306(13) 0.0049(11) -0.0024(12) -0.0049(11)
N1 0.029(2) 0.057(2) 0.047(2) 0.0161(17) -0.0121(17) -0.0191(17)
N2 0.0310(19) 0.060(2) 0.047(2) 0.0136(17) -0.0132(17) -0.0198(17)
N3 0.038(2) 0.0362(19) 0.0405(19) 0.0032(15) -0.0028(16) -0.0136(16)
N4 0.037(2) 0.0351(19) 0.0442(19) 0.0060(16) -0.0073(16) -0.0092(16)
C1 0.024(2) 0.022(2) 0.042(2) 0.0066(17) 0.0006(18) -0.0078(16)
C2 0.023(2) 0.023(2) 0.041(2) 0.0002(17) -0.0074(18) -0.0060(16)
C3 0.021(2) 0.036(2) 0.041(2) -0.0042(18) -0.0014(18) -0.0093(17)
C4 0.030(2) 0.032(2) 0.037(2) -0.0060(18) 0.0048(18) -0.0133(18)
C5 0.029(2) 0.036(2) 0.043(2) -0.0048(19) 0.0033(19) -0.0150(18)
C6 0.038(2) 0.036(2) 0.032(2) 0.0037(17) -0.0018(19) -0.0165(19)
C7 0.037(2) 0.025(2) 0.026(2) -0.0005(17) 0.0004(18) -0.0088(18)
C8 0.021(2) 0.025(2) 0.038(2) -0.0006(17) 0.0035(17) -0.0066(17)
C9 0.019(2) 0.029(2) 0.034(2) 0.0087(17) -0.0049(17) -0.0070(16)
C10 0.021(2) 0.020(2) 0.041(2) 0.0052(17) -0.0035(18) -0.0054(16)
C11 0.024(2) 0.021(2) 0.042(2) -0.0030(17) -0.0010(18) -0.0081(17)
C12 0.027(2) 0.023(2) 0.029(2) 0.0013(16) -0.0010(17) -0.0088(17)
C13 0.023(2) 0.0195(19) 0.038(2) -0.0022(16) -0.0002(18) -0.0044(16)
C14 0.020(2) 0.027(2) 0.044(2) -0.0008(18) -0.0006(18) -0.0064(16)
C15 0.023(2) 0.040(2) 0.049(2) -0.002(2) -0.007(2) -0.0082(18)
C16 0.035(2) 0.037(2) 0.037(2) 0.0014(18) -0.0031(19) -0.0101(19)
C17 0.030(2) 0.025(2) 0.037(2) 0.0004(17) -0.0029(19) -0.0089(17)
C18 0.035(2) 0.027(2) 0.036(2) 0.0079(18) -0.007(2) -0.0114(18)
C19 0.027(2) 0.030(2) 0.045(2) -0.0002(19) -0.009(2) -0.0120(18)
C20 0.031(2) 0.029(2) 0.041(2) -0.0022(18) -0.006(2) -0.0135(18)
C21 0.033(2) 0.044(2) 0.047(2) 0.003(2) -0.005(2) -0.012(2)
C22 0.026(2) 0.039(2) 0.057(3) 0.009(2) -0.015(2) -0.0040(19)
C23 0.033(2) 0.022(2) 0.045(2) -0.0004(18) -0.015(2) -0.0088(18)
C24 0.035(2) 0.041(2) 0.044(2) -0.002(2) -0.003(2) -0.012(2)
C25 0.030(2) 0.033(2) 0.045(2) 0.0004(19) -0.010(2) -0.0062(18)
C26 0.044(3) 0.034(2) 0.045(2) 0.001(2) -0.016(2) -0.0092(19)
C27 0.059(3) 0.112(4) 0.050(3) 0.007(3) -0.028(2) -0.027(3)
C28 0.085(3) 0.047(3) 0.040(2) 0.012(2) -0.013(2) -0.002(2)
C29 0.104(4) 0.034(3) 0.069(3) 0.016(2) -0.038(3) -0.013(2)
C30 0.035(2) 0.027(2) 0.0227(19) 0.0060(16) 0.0013(17) -0.0097(17)
C31 0.049(3) 0.041(2) 0.034(2) 0.0055(19) -0.009(2) -0.024(2)
C32 0.050(3) 0.035(2) 0.028(2) 0.0064(18) -0.009(2) -0.015(2)
C33 0.032(2) 0.027(2) 0.0246(19) 0.0008(16) 0.0031(17) -0.0053(18)
C34 0.032(2) 0.027(2) 0.029(2) -0.0041(18) 0.0030(18) -0.0037(18)
C35 0.021(2) 0.030(2) 0.041(2) -0.0078(19) 0.0031(18) -0.0036(18)
C36 0.029(2) 0.026(2) 0.037(2) 0.0018(18) -0.0028(18) -0.0029(18)
C37 0.033(2) 0.041(2) 0.033(2) -0.0030(19) -0.0010(18) -0.0103(19)
C38 0.035(2) 0.033(2) 0.042(2) 0.0052(19) 0.0040(19) -0.0086(19)
C39 0.029(2) 0.041(3) 0.053(3) 0.011(2) -0.001(2) -0.006(2)
C40 0.045(3) 0.052(3) 0.072(3) 0.018(2) -0.029(2) -0.020(2)
C41 0.044(3) 0.037(2) 0.068(3) 0.017(2) -0.019(2) -0.019(2)
C46 0.021(2) 0.043(2) 0.031(2) 0.0142(18) -0.0022(17) -0.0094(18)
C47 0.027(2) 0.042(2) 0.034(2) 0.0031(18) 0.0005(17) -0.0103(18)
C48 0.040(2) 0.061(3) 0.039(2) -0.012(2) 0.0008(19) -0.020(2)
C49 0.047(3) 0.064(3) 0.035(2) -0.015(2) 0.001(2) -0.014(2)
C50 0.070(3) 0.084(3) 0.071(3) -0.047(3) 0.025(3) -0.042(3)
C51 0.084(4) 0.108(4) 0.111(4) -0.069(3) 0.035(3) -0.056(3)
C52 0.025(2) 0.029(2) 0.055(2) 0.0094(18) -0.0028(18) -0.0072(17)
S1' 0.0729(8) 0.0321(6) 0.0535(7) 0.0000(5) 0.0033(6) -0.0174(6)
S2' 0.0415(7) 0.0388(6) 0.0665(7) -0.0029(5) -0.0103(6) -0.0086(5)
O1' 0.0525(17) 0.0355(16) 0.0443(16) -0.0028(13) 0.0067(13) -0.0161(14)
O2' 0.0408(16) 0.0480(18) 0.0432(16) -0.0050(13) -0.0085(13) -0.0088(13)
N1' 0.059(2) 0.036(2) 0.060(2) -0.0048(18) 0.0029(19) -0.0145(18)
N2' 0.065(2) 0.040(2) 0.052(2) -0.0063(18) 0.0035(19) -0.0201(19)
N3' 0.048(2) 0.048(2) 0.052(2) -0.0056(19) -0.0076(18) -0.0176(18)
N4' 0.051(2) 0.048(2) 0.047(2) -0.0053(18) -0.0041(17) -0.0203(19)
C1' 0.048(3) 0.030(2) 0.048(2) -0.005(2) 0.010(2) -0.015(2)
C2' 0.030(2) 0.029(2) 0.048(2) -0.001(2) 0.0096(19) -0.0059(18)
C3' 0.030(2) 0.027(2) 0.062(3) 0.000(2) 0.004(2) -0.0097(18)
C4' 0.026(2) 0.031(2) 0.064(3) -0.005(2) 0.000(2) -0.0122(18)
C5' 0.040(3) 0.025(2) 0.084(3) 0.002(2) -0.017(2) -0.0080(19)
C6' 0.040(3) 0.034(3) 0.077(3) -0.001(2) -0.023(2) -0.006(2)
C7' 0.027(2) 0.030(2) 0.070(3) -0.002(2) -0.006(2) -0.0044(19)
C8' 0.035(2) 0.027(2) 0.063(3) -0.002(2) 0.001(2) -0.0105(19)
C9' 0.040(2) 0.027(2) 0.045(2) -0.0012(18) 0.007(2) -0.0060(19)
C10' 0.034(2) 0.024(2) 0.048(2) 0.0012(19) 0.0129(19) -0.0076(18)
C11' 0.028(2) 0.025(2) 0.056(3) 0.002(2) 0.0039(19) -0.0057(18)
C12' 0.025(2) 0.029(2) 0.062(3) 0.000(2) -0.008(2) -0.0086(18)
C13' 0.027(2) 0.029(2) 0.053(3) -0.002(2) 0.0000(19) -0.0055(18)
C14' 0.037(2) 0.027(2) 0.046(2) -0.0039(19) 0.0131(19) -0.0058(18)
C15' 0.054(3) 0.030(2) 0.053(3) -0.008(2) 0.001(2) -0.008(2)
C16' 0.052(3) 0.024(2) 0.054(3) 0.000(2) 0.000(2) -0.008(2)
C17' 0.040(2) 0.034(2) 0.045(2) 0.002(2) 0.004(2) -0.0135(19)
C18' 0.043(3) 0.031(3) 0.050(3) -0.002(2) 0.013(2) -0.012(2)
C19' 0.052(3) 0.036(3) 0.046(3) -0.009(2) 0.006(2) -0.021(2)
C20' 0.055(3) 0.041(3) 0.039(2) -0.002(2) 0.009(2) -0.023(2)
C21' 0.110(4) 0.036(3) 0.033(2) -0.001(2) 0.000(2) -0.031(3)
C22' 0.109(4) 0.049(3) 0.036(2) -0.001(2) 0.002(3) -0.042(3)
C23' 0.066(3) 0.048(3) 0.037(2) -0.002(2) 0.010(2) -0.037(2)
C24' 0.051(3) 0.040(3) 0.058(3) -0.011(2) 0.006(2) -0.023(2)
C25' 0.047(3) 0.046(3) 0.046(2) -0.009(2) 0.003(2) -0.022(2)
C26' 0.052(3) 0.057(3) 0.051(3) -0.004(2) -0.006(2) -0.028(2)
C27' 0.043(3) 0.114(5) 0.034(3) 0.011(3) -0.005(2) -0.026(3)
C28' 0.073(4) 0.057(4) 0.082(4) 0.007(3) -0.029(3) -0.027(3)
C29' 0.061(4) 0.082(4) 0.071(4) -0.024(3) 0.021(3) -0.044(3)
C30' 0.036(2) 0.036(2) 0.059(3) -0.005(2) -0.008(2) -0.010(2)
C31' 0.056(3) 0.039(3) 0.066(3) 0.000(2) -0.018(2) -0.013(2)
C32' 0.057(3) 0.032(2) 0.062(3) 0.005(2) -0.011(2) -0.008(2)
C33' 0.034(2) 0.031(2) 0.053(3) -0.003(2) -0.009(2) -0.0026(19)
C34' 0.033(2) 0.033(3) 0.056(3) -0.003(2) 0.003(2) -0.005(2)
C35' 0.030(2) 0.053(3) 0.041(2) -0.006(2) 0.001(2) -0.014(2)
C36' 0.036(2) 0.050(3) 0.038(2) -0.008(2) 0.0000(19) -0.016(2)
C37' 0.038(2) 0.057(3) 0.031(2) -0.004(2) -0.0029(18) -0.014(2)
C38' 0.048(3) 0.049(3) 0.036(2) 0.001(2) -0.004(2) -0.022(2)
C39' 0.035(2) 0.056(3) 0.032(2) -0.007(2) 0.0019(19) -0.015(2)
C40' 0.041(3) 0.051(3) 0.045(2) -0.008(2) -0.005(2) -0.009(2)
C41' 0.040(3) 0.052(3) 0.050(2) -0.006(2) -0.002(2) -0.012(2)
C42' 0.039(2) 0.048(3) 0.043(2) -0.008(2) 0.003(2) -0.008(2)
C43' 0.061(3) 0.047(3) 0.048(2) 0.004(2) 0.001(2) -0.005(2)
C44' 0.077(3) 0.055(3) 0.054(3) -0.012(2) 0.004(2) -0.011(2)
C45' 0.049(3) 0.068(3) 0.076(3) -0.006(2) -0.018(2) -0.009(2)
C46' 0.052(3) 0.029(2) 0.038(2) -0.0008(18) -0.002(2) -0.0155(19)
C47' 0.042(2) 0.032(2) 0.038(2) -0.0044(18) -0.0009(19) -0.0140(19)
C48' 0.048(3) 0.039(2) 0.042(2) -0.0067(19) 0.000(2) -0.017(2)
C49' 0.041(2) 0.041(2) 0.051(2) -0.008(2) 0.002(2) -0.013(2)
C50' 0.051(3) 0.050(3) 0.054(3) -0.002(2) 0.004(2) -0.020(2)
C51' 0.060(3) 0.058(3) 0.076(3) -0.005(2) 0.018(2) -0.016(2)
C52' 0.065(3) 0.029(2) 0.075(3) 0.003(2) 0.026(2) -0.004(2)

loop_
_atom_type_symbol
_atom_type_description
_atom_type_scat_dispersion_real
_atom_type_scat_dispersion_imag
_atom_type_scat_source
C C 0.0033 0.0016 'International Tables Vol C Tables 4.2.6.8 and 6.1.1.4'
H H 0.0000 0.0000 'International Tables Vol C Tables 4.2.6.8 and 6.1.1.4'
N N 0.0061 0.0033 'International Tables Vol C Tables 4.2.6.8 and 6.1.1.4'
O O 0.0106 0.0060 'International Tables Vol C Tables 4.2.6.8 and 6.1.1.4'
S S 0.1246 0.1234 'International Tables Vol C Tables 4.2.6.8 and 6.1.1.4'

loop_
_geom_angle_atom_site_label_1
_geom_angle_atom_site_label_2
_geom_angle_atom_site_label_3
_geom_angle
_geom_angle_site_symmetry_1
_geom_angle_site_symmetry_3
_geom_angle_publ_flag
C17 S1 C14 92.08(17) . . ?
C30 S2 C33 91.71(16) . . ?
C18 O1 C19 102.5(3) . . ?
C34 O2 C35 102.8(3) . . ?
C18 N1 N2 106.4(3) . . ?
C19 N2 N1 106.3(3) . . ?
C34 N3 N4 106.1(3) . . ?
C35 N4 N3 106.9(3) . . ?
C10 C1 C2 119.6(3) . . ?
C3 C2 C1 119.3(3) . . ?
C3 C2 C14 121.0(3) . . ?
C1 C2 C14 119.7(3) . . ?
C2 C3 C4 121.4(3) . . ?
C11 C4 C3 118.8(3) . . ?
C6 C5 C12 119.4(3) . . ?
C5 C6 C7 121.5(3) . . ?
C6 C7 C8 118.6(3) . . ?
C6 C7 C30 118.8(3) . . ?
C8 C7 C30 122.5(3) . . ?
C13 C8 C7 120.2(3) . . ?
C10 C9 C13 101.4(3) . . ?
C10 C9 C46 111.8(3) . . ?
C13 C9 C46 111.4(2) . . ?
C10 C9 C52 111.6(2) . . ?
C13 C9 C52 112.3(3) . . ?
C46 C9 C52 108.2(3) . . ?
C1 C10 C11 120.4(3) . . ?
C1 C10 C9 128.7(3) . . ?
C11 C10 C9 110.9(3) . . ?
C4 C11 C10 120.2(3) . . ?
C4 C11 C12 131.5(3) . . ?
C10 C11 C12 108.3(3) . . ?
C5 C12 C13 120.0(3) . . ?
C5 C12 C11 131.1(3) . . ?
C13 C12 C11 108.8(3) . . ?
C8 C13 C12 120.2(3) . . ?
C8 C13 C9 129.5(3) . . ?
C12 C13 C9 110.2(3) . . ?
C15 C14 C2 129.2(3) . . ?
C15 C14 S1 110.7(2) . . ?
C2 C14 S1 120.1(3) . . ?
C14 C15 C16 113.4(3) . . ?
C17 C16 C15 113.1(3) . . ?
C16 C17 C18 130.1(3) . . ?
C16 C17 S1 110.6(3) . . ?
C18 C17 S1 119.2(3) . . ?
N1 C18 O1 112.2(3) . . ?
N1 C18 C17 127.6(3) . . ?
O1 C18 C17 120.2(3) . . ?
N2 C19 O1 112.5(3) . . ?
N2 C19 C20 128.4(3) . . ?
O1 C19 C20 119.1(3) . . ?
C25 C20 C21 119.5(3) . . ?
C25 C20 C19 122.0(3) . . ?
C21 C20 C19 118.5(3) . . ?
C22 C21 C20 119.8(3) . . ?
C23 C22 C21 121.6(3) . . ?
C22 C23 C24 117.6(3) . . ?
C22 C23 C26 120.6(3) . . ?
C24 C23 C26 121.8(3) . . ?
C25 C24 C23 121.4(3) . . ?
C20 C25 C24 120.0(3) . . ?
C28 C26 C29 108.5(3) . . ?
C28 C26 C27 109.0(3) . . ?
C29 C26 C27 108.0(3) . . ?
C28 C26 C23 112.5(3) . . ?
C29 C26 C23 107.8(3) . . ?
C27 C26 C23 110.9(3) . . ?
C31 C30 C7 126.6(3) . . ?
C31 C30 S2 110.8(2) . . ?
C7 C30 S2 122.6(2) . . ?
C30 C31 C32 113.3(3) . . ?
C33 C32 C31 113.4(3) . . ?
C32 C33 C34 128.3(3) . . ?
C32 C33 S2 110.8(3) . . ?
C34 C33 S2 120.8(3) . . ?
N3 C34 O2 112.1(3) . . ?
N3 C34 C33 129.6(3) . . ?
O2 C34 C33 118.3(3) . . ?
N4 C35 O2 112.2(3) . . ?
N4 C35 C36 128.5(3) . . ?
O2 C35 C36 119.3(3) . . ?
C37 C36 C41 118.4(3) . . ?
C37 C36 C35 122.3(3) . . ?
C41 C36 C35 119.2(3) . . ?
C36 C37 C38 120.8(3) . . ?
C37 C38 C39 121.0(3) . . ?
C40 C39 C38 117.4(3) . . ?
C40 C39 C42A 126.9(4) . . ?
C38 C39 C42A 114.9(4) . . ?
C40 C39 C42B 114.9(4) . . ?
C38 C39 C42B 127.1(4) . . ?
C42A C39 C42B 20.2(4) . . ?
C41 C40 C39 121.6(4) . . ?
C40 C41 C36 120.7(3) . . ?
C43A C42A C39 114.7(6) . . ?
C43A C42A C45A 110.0(7) . . ?
C39 C42A C45A 109.3(5) . . ?
C43A C42A C44A 107.9(6) . . ?
C39 C42A C44A 108.3(6) . . ?
C45A C42A C44A 106.2(6) . . ?
C43B C42B C44B 111.2(7) . . ?
C43B C42B C45B 110.1(7) . . ?
C44B C42B C45B 108.3(7) . . ?
C43B C42B C39 116.3(6) . . ?
C44B C42B C39 106.9(6) . . ?
C45B C42B C39 103.6(6) . . ?
C47 C46 C9 116.8(3) . . ?
C48 C47 C46 113.4(3) . . ?
C47 C48 C49 114.1(3) . . ?
C48 C49 C50 113.7(3) . . ?
C51 C50 C49 112.8(3) . . ?
C53B C52 C9 120.1(4) . . ?
C53B C52 C53A 28.5(3) . . ?
C9 C52 C53A 116.8(4) . . ?
C54A C53A C52 118.2(6) . . ?
C53A C54A C55A 113.5(7) . . ?
C56A C55A C54A 114.3(7) . . ?
C57A C56A C55A 112.9(7) . . ?
C52 C53B C54B 112.3(6) . . ?
C55B C54B C53B 112.9(5) . . ?
C56B C55B C54B 117.4(7) . . ?
C57B C56B C55B 107.9(9) . . ?
C17' S1' C14' 92.00(18) . . ?
C33' S2' C30' 92.24(18) . . ?
C18' O1' C19' 102.4(3) . . ?
C35' O2' C34' 101.4(3) . . ?
C18' N1' N2' 106.3(3) . . ?
C19' N2' N1' 106.6(3) . . ?
C34' N3' N4' 105.9(3) . . ?
C35' N4' N3' 106.1(3) . . ?
C10' C1' C2' 120.8(3) . . ?
C3' C2' C1' 118.4(3) . . ?
C3' C2' C14' 119.5(3) . . ?
C1' C2' C14' 122.1(3) . . ?
C4' C3' C2' 121.1(3) . . ?
C11' C4' C3' 119.7(3) . . ?
C12' C5' C6' 118.5(3) . . ?
C7' C6' C5' 121.2(4) . . ?
C6' C7' C8' 119.4(3) . . ?
C6' C7' C30' 120.3(4) . . ?
C8' C7' C30' 120.3(3) . . ?
C13' C8' C7' 119.8(3) . . ?
C13' C9' C10' 100.5(3) . . ?
C13' C9' C46' 110.9(3) . . ?
C10' C9' C46' 111.6(3) . . ?
C13' C9' C52' 112.1(3) . . ?
C10' C9' C52' 112.7(3) . . ?
C46' C9' C52' 108.9(3) . . ?
C1' C10' C11' 120.0(3) . . ?
C1' C10' C9' 128.8(3) . . ?
C11' C10' C9' 111.2(3) . . ?
C4' C11' C10' 120.0(3) . . ?
C4' C11' C12' 131.5(4) . . ?
C10' C11' C12' 108.4(3) . . ?
C5' C12' C13' 121.3(3) . . ?
C5' C12' C11' 130.6(3) . . ?
C13' C12' C11' 108.0(3) . . ?
C8' C13' C12' 119.8(3) . . ?
C8' C13' C9' 128.4(3) . . ?
C12' C13' C9' 111.8(3) . . ?
C15' C14' C2' 129.5(3) . . ?
C15' C14' S1' 109.5(3) . . ?
C2' C14' S1' 121.0(3) . . ?
C14' C15' C16' 114.4(3) . . ?
C17' C16' C15' 112.9(3) . . ?
C16' C17' C18' 129.9(3) . . ?
C16' C17' S1' 111.2(3) . . ?
C18' C17' S1' 118.9(3) . . ?
N1' C18' O1' 112.3(3) . . ?
N1' C18' C17' 128.3(4) . . ?
O1' C18' C17' 119.3(3) . . ?
N2' C19' O1' 112.3(3) . . ?
N2' C19' C20' 127.6(4) . . ?
O1' C19' C20' 119.8(3) . . ?
C21' C20' C25' 118.8(4) . . ?
C21' C20' C19' 118.4(4) . . ?
C25' C20' C19' 122.7(4) . . ?
C20' C21' C22' 121.0(4) . . ?
C21' C22' C23' 121.8(4) . . ?
C24' C23' C22' 115.8(4) . . ?
C24' C23' C26' 123.9(4) . . ?
C22' C23' C26' 120.1(4) . . ?
C25' C24' C23' 122.7(4) . . ?
C24' C25' C20' 119.8(4) . . ?
C27" C26' C27' 132.2(13) . . ?
C27" C26' C28' 48.9(14) . . ?
C27' C26' C28' 112.4(4) . . ?
C27" C26' C23' 118.6(13) . . ?
C27' C26' C23' 109.2(3) . . ?
C28' C26' C23' 111.1(3) . . ?
C27" C26' C29' 59.4(14) . . ?
C27' C26' C29' 109.4(3) . . ?
C28' C26' C29' 108.0(4) . . ?
C23' C26' C29' 106.6(3) . . ?
C27" C26' C29" 103.5(17) . . ?
C27' C26' C29" 56.1(10) . . ?
C28' C26' C29" 60.2(10) . . ?
C23' C26' C29" 109.5(10) . . ?
C29' C26' C29" 143.9(10) . . ?
C27" C26' C28" 108.4(17) . . ?
C27' C26' C28" 47.5(11) . . ?
C28' C26' C28" 133.6(10) . . ?
C23' C26' C28" 115.1(10) . . ?
C29' C26' C28" 62.6(11) . . ?
C29" C26' C28" 99.5(14) . . ?
C31' C30' C7' 128.3(3) . . ?
C31' C30' S2' 110.7(3) . . ?
C7' C30' S2' 121.0(3) . . ?
C30' C31' C32' 112.8(4) . . ?
C33' C32' C31' 113.2(3) . . ?
C32' C33' C34' 128.2(3) . . ?
C32' C33' S2' 111.0(3) . . ?
C34' C33' S2' 120.8(3) . . ?
N3' C34' O2' 113.3(3) . . ?
N3' C34' C33' 129.0(4) . . ?
O2' C34' C33' 117.6(3) . . ?
N4' C35' O2' 113.2(3) . . ?
N4' C35' C36' 128.0(4) . . ?
O2' C35' C36' 118.8(3) . . ?
C37' C36' C41' 119.3(4) . . ?
C37' C36' C35' 122.8(3) . . ?
C41' C36' C35' 117.9(3) . . ?
C36' C37' C38' 120.3(4) . . ?
C37' C38' C39' 121.8(4) . . ?
C38' C39' C40' 117.2(3) . . ?
C38' C39' C42' 120.9(3) . . ?
C40' C39' C42' 122.0(3) . . ?
C39' C40' C41' 121.1(4) . . ?
C36' C41' C40' 120.4(4) . . ?
C45' C42' C39' 113.5(3) . . ?
C45' C42' C43' 107.9(3) . . ?
C39' C42' C43' 108.9(3) . . ?
C45' C42' C44' 107.6(3) . . ?
C39' C42' C44' 108.1(3) . . ?
C43' C42' C44' 110.8(3) . . ?
C47' C46' C9' 115.2(3) . . ?
C46' C47' C48' 113.6(3) . . ?
C49' C48' C47' 112.7(3) . . ?
C48' C49' C50' 115.0(3) . . ?
C49' C50' C51' 112.5(3) . . ?
C53' C52' C9' 122.9(4) . . ?
C53' C52' C53" 22.3(4) . . ?
C9' C52' C53" 105.9(4) . . ?
C52' C53' C54' 116.1(5) . . ?
C55' C54' C53' 112.6(5) . . ?
C54' C55' C56' 115.5(5) . . ?
C57' C56' C55' 107.8(6) . . ?
C54" C53" C52' 112.2(6) . . ?
C55" C54" C53" 114.8(8) . . ?
C56" C55" C54" 113.7(7) . . ?
C57" C56" C55" 113.9(8) . . ?

loop_
_geom_bond_atom_site_label_1
_geom_bond_atom_site_label_2
_geom_bond_distance
_geom_bond_site_symmetry_2
_geom_bond_publ_flag
S1 C17 1.722(3) . ?
S1 C14 1.726(3) . ?
S2 C30 1.720(3) . ?
S2 C33 1.730(3) . ?
O1 C18 1.366(4) . ?
O1 C19 1.369(4) . ?
O2 C34 1.373(3) . ?
O2 C35 1.375(3) . ?
N1 C18 1.285(4) . ?
N1 N2 1.410(3) . ?
N2 C19 1.278(4) . ?
N3 C34 1.297(4) . ?
N3 N4 1.415(3) . ?
N4 C35 1.285(4) . ?
C1 C10 1.385(4) . ?
C1 C2 1.398(4) . ?
C2 C3 1.389(4) . ?
C2 C14 1.480(4) . ?
C3 C4 1.390(4) . ?
C4 C11 1.389(4) . ?
C5 C6 1.374(4) . ?
C5 C12 1.395(4) . ?
C6 C7 1.402(4) . ?
C7 C8 1.405(4) . ?
C7 C30 1.468(4) . ?
C8 C13 1.380(4) . ?
C9 C10 1.517(4) . ?
C9 C13 1.522(4) . ?
C9 C46 1.539(4) . ?
C9 C52 1.548(4) . ?
C10 C11 1.399(4) . ?
C11 C12 1.460(4) . ?
C12 C13 1.404(4) . ?
C14 C15 1.358(4) . ?
C15 C16 1.404(4) . ?
C16 C17 1.366(4) . ?
C17 C18 1.423(4) . ?
C19 C20 1.459(4) . ?
C20 C25 1.376(4) . ?
C20 C21 1.391(4) . ?
C21 C22 1.386(4) . ?
C22 C23 1.384(4) . ?
C23 C24 1.395(4) . ?
C23 C26 1.533(4) . ?
C24 C25 1.389(4) . ?
C26 C28 1.505(4) . ?
C26 C29 1.524(4) . ?
C26 C27 1.530(5) . ?
C30 C31 1.360(4) . ?
C31 C32 1.401(4) . ?
C32 C33 1.351(4) . ?
C33 C34 1.436(4) . ?
C35 C36 1.463(4) . ?
C36 C37 1.374(4) . ?
C36 C41 1.384(4) . ?
C37 C38 1.384(4) . ?
C38 C39 1.390(4) . ?
C39 C40 1.384(5) . ?
C39 C42A 1.539(8) . ?
C39 C42B 1.607(9) . ?
C40 C41 1.373(4) . ?
C42A C43A 1.497(9) . ?
C42A C45A 1.551(10) . ?
C42A C44A 1.558(10) . ?
C42B C43B 1.490(10) . ?
C42B C44B 1.504(11) . ?
C42B C45B 1.539(11) . ?
C46 C47 1.516(4) . ?
C47 C48 1.506(4) . ?
C48 C49 1.510(4) . ?
C49 C50 1.517(4) . ?
C50 C51 1.499(5) . ?
C52 C53B 1.410(6) . ?
C52 C53A 1.611(7) . ?
C53A C54A 1.478(8) . ?
C54A C55A 1.582(9) . ?
C55A C56A 1.546(10) . ?
C56A C57A 1.389(8) . ?
C53B C54B 1.536(8) . ?
C54B C55B 1.524(8) . ?
C55B C56B 1.442(10) . ?
C56B C57B 1.394(10) . ?
S1' C17' 1.726(3) . ?
S1' C14' 1.734(3) . ?
S2' C33' 1.713(3) . ?
S2' C30' 1.720(3) . ?
O1' C18' 1.375(4) . ?
O1' C19' 1.378(4) . ?
O2' C35' 1.369(4) . ?
O2' C34' 1.378(4) . ?
N1' C18' 1.295(4) . ?
N1' N2' 1.413(4) . ?
N2' C19' 1.290(4) . ?
N3' C34' 1.287(4) . ?
N3' N4' 1.415(4) . ?
N4' C35' 1.291(4) . ?
C1' C10' 1.380(4) . ?
C1' C2' 1.401(4) . ?
C2' C3' 1.395(4) . ?
C2' C14' 1.459(4) . ?
C3' C4' 1.392(4) . ?
C4' C11' 1.382(4) . ?
C5' C12' 1.376(4) . ?
C5' C6' 1.400(4) . ?
C6' C7' 1.390(4) . ?
C7' C8' 1.396(4) . ?
C7' C30' 1.474(5) . ?
C8' C13' 1.390(4) . ?
C9' C13' 1.512(4) . ?
C9' C10' 1.523(4) . ?
C9' C46' 1.537(4) . ?
C9' C52' 1.538(4) . ?
C10' C11' 1.398(4) . ?
C11' C12' 1.459(4) . ?
C12' C13' 1.396(4) . ?
C14' C15' 1.360(4) . ?
C15' C16' 1.403(4) . ?
C16' C17' 1.346(4) . ?
C17' C18' 1.428(5) . ?
C19' C20' 1.442(5) . ?
C20' C21' 1.374(4) . ?
C20' C25' 1.385(4) . ?
C21' C22' 1.381(5) . ?
C22' C23' 1.399(5) . ?
C23' C24' 1.392(4) . ?
C23' C26' 1.535(5) . ?
C24' C25' 1.383(4) . ?
C26' C27" 1.42(3) . ?
C26' C27' 1.508(5) . ?
C26' C28' 1.527(5) . ?
C26' C29' 1.536(5) . ?
C26' C29" 1.62(3) . ?
C26' C28" 1.64(3) . ?
C30' C31' 1.364(4) . ?
C31' C32' 1.412(4) . ?
C32' C33' 1.357(4) . ?
C33' C34' 1.428(5) . ?
C35' C36' 1.471(5) . ?
C36' C37' 1.373(5) . ?
C36' C41' 1.384(4) . ?
C37' C38' 1.387(4) . ?
C38' C39' 1.392(4) . ?
C39' C40' 1.393(5) . ?
C39' C42' 1.526(4) . ?
C40' C41' 1.397(4) . ?
C42' C45' 1.526(4) . ?
C42' C43' 1.533(5) . ?
C42' C44' 1.533(4) . ?
C46' C47' 1.518(4) . ?
C47' C48' 1.520(4) . ?
C48' C49' 1.507(4) . ?
C49' C50' 1.510(4) . ?
C50' C51' 1.526(4) . ?
C52' C53' 1.399(7) . ?
C52' C53" 1.758(9) . ?
C53' C54' 1.566(8) . ?
C54' C55' 1.497(8) . ?
C55' C56' 1.571(8) . ?
C56' C57' 1.513(9) . ?
C53" C54" 1.555(11) . ?
C54" C55" 1.532(11) . ?
C55" C56" 1.487(11) . ?
C56" C57" 1.462(13) . ?

loop_
_geom_torsion_atom_site_label_1
_geom_torsion_atom_site_label_2
_geom_torsion_atom_site_label_3
_geom_torsion_atom_site_label_4
_geom_torsion
_geom_torsion_site_symmetry_1
_geom_torsion_site_symmetry_2
_geom_torsion_site_symmetry_3
_geom_torsion_site_symmetry_4
_geom_torsion_publ_flag
C51 C50 C49 C48 -178.4(3) . . . . ?
C50 C49 C48 C47 -179.5(3) . . . . ?
C49 C48 C47 C46 -177.8(3) . . . . ?
C48 C47 C46 C9 177.7(3) . . . . ?
C47 C46 C9 C52 179.7(3) . . . . ?
C46 C9 C52 C53A 163.8(4) . . . . ?
C9 C52 C53A C54A 71.4(8) . . . . ?
C52 C53A C54A C55A -179.0(6) . . . . ?
C53A C54A C55A C56A 172.7(8) . . . . ?
C54A C55A C56A C57A -179.5(8) . . . . ?
C46 C9 C52 C53B -163.9(4) . . . . ?
C9 C52 C53B C54B -77.5(7) . . . . ?
C52 C53B C54B C55B -167.6(6) . . . . ?
C53B C54B C55B C56B -53.0(10) . . . . ?
C54B C55B C56B C57B -62.2(11) . . . . ?
C51' C50' C49' C48' 177.9(3) . . . . ?
C50' C49' C48' C47' -175.9(3) . . . . ?
C49' C48' C47' C46' 179.8(3) . . . . ?
C48' C47' C46' C9' 174.6(3) . . . . ?
C47' C46' C9' C52' -179.0(3) . . . . ?
C46' C9' C52' C53' -173.9(5) . . . . ?
C9' C52' C53' C54' -173.2(4) . . . . ?
C52' C53' C54' C55' 66.0(8) . . . . ?
C53' C54' C55' C56' -175.8(6) . . . . ?
C54' C55' C56' C57' -65.4(7) . . . . ?
C46' C9' C52' C53" 170.2(4) . . . . ?
C9' C52' C53" C54" -163.8(6) . . . . ?
C52' C53" C54" C55" -52.0(9) . . . . ?
C53" C54" C55" C56" -173.0(8) . . . . ?
C54" C55" C56" C57" -68.1(11) . . . . ?
